data_7705502
loop_
_publ_author_name
'Velho, Mariana F. G.'
'Silva, Rafaela A. L.'
'Brotas, Gra\,ca'
'Lopes, Elsa B.'
'Santos, Isabel C.'
'Charas, Ana'
'Belo, Dulce'
'Almeida, Manuel'

_publ_section_title
;
 Conducting neutral gold bisdithiolene complex
 [Au(dspdt)<sub>2</sub>]&#x02D9;.
;
_journal_issue 39
_journal_name_full 'Dalton transactions (Cambridge, England : 2003)'
_journal_page_first 13737
_journal_page_last 13743
_journal_paper_doi 10.1039/d0dt02931a
_journal_volume 49
_journal_year 2020
_chemical_formula_moiety '5(C8 H8 Au S4 Se2)'
_chemical_formula_sum 'C40 H40 Au5 S20 Se10'
_chemical_formula_weight 2936.35
_space_group_crystal_system monoclinic
_space_group_IT_number 15
_space_group_name_Hall '-C 2yc'
_space_group_name_H-M_alt 'C 1 2/c 1'
_atom_sites_solution_hydrogens geom
_audit_creation_method SHELXL-2014/7
_audit_update_record
;
2020-07-13 deposited with the CCDC.	2020-09-22 downloaded from the CCDC.
;
_cell_angle_alpha 90
_cell_angle_beta 125.8850(10)
_cell_angle_gamma 90
_cell_formula_units_Z 4
_cell_length_a 40.7970(14)
_cell_length_b 6.4600(2)
_cell_length_c 29.1807(9)
_cell_measurement_reflns_used 2935
_cell_measurement_temperature 296(2)
_cell_measurement_theta_max 23.65
_cell_measurement_theta_min 3.03
_cell_volume 6230.8(4)
_computing_cell_refinement 'Bruker SAINT'
_computing_data_collection 'Bruker SMART'
_computing_data_reduction 'Bruker SAINT'
_computing_molecular_graphics 'Mercury Macrae et al,2008)'
_computing_publication_material 'WinGX (Farrugia, 2012)'
_computing_structure_refinement 'SHELXL-2014/7 (Sheldrick, 2015)'
_computing_structure_solution 'SHELXS-97 (Sheldrick 2008)'
_diffrn_ambient_temperature 296(2)
_diffrn_measured_fraction_theta_full 0.995
_diffrn_measured_fraction_theta_max 0.995
_diffrn_measurement_device_type 'Bruker APEX-II CCD'
_diffrn_measurement_method '\f and \w scans'
_diffrn_radiation_type MoK\a
_diffrn_radiation_wavelength 0.71073
_diffrn_reflns_av_R_equivalents 0.0993
_diffrn_reflns_av_unetI/netI 0.1056
_diffrn_reflns_Laue_measured_fraction_full 0.995
_diffrn_reflns_Laue_measured_fraction_max 0.995
_diffrn_reflns_limit_h_max 50
_diffrn_reflns_limit_h_min -50
_diffrn_reflns_limit_k_max 8
_diffrn_reflns_limit_k_min -7
_diffrn_reflns_limit_l_max 36
_diffrn_reflns_limit_l_min -36
_diffrn_reflns_number 24508
_diffrn_reflns_point_group_measured_fraction_full 0.995
_diffrn_reflns_point_group_measured_fraction_max 0.995
_diffrn_reflns_theta_full 25.242
_diffrn_reflns_theta_max 26.371
_diffrn_reflns_theta_min 3.419
_diffrn_source 'fine-focus sealed tube'
_exptl_absorpt_coefficient_mu 18.278
_exptl_absorpt_correction_T_max 0.711
_exptl_absorpt_correction_T_min 0.184
_exptl_absorpt_correction_type multi-scan
_exptl_absorpt_process_details sadabs
_exptl_crystal_colour black
_exptl_crystal_density_diffrn 3.130
_exptl_crystal_description needle
_exptl_crystal_F_000 5340
_exptl_crystal_size_max 0.140
_exptl_crystal_size_mid 0.020
_exptl_crystal_size_min 0.020
_refine_diff_density_max 1.218
_refine_diff_density_min -1.128
_refine_diff_density_rms 0.246
_refine_ls_extinction_method none
_refine_ls_goodness_of_fit_ref 0.969
_refine_ls_hydrogen_treatment constr
_refine_ls_matrix_type full
_refine_ls_number_parameters 381
_refine_ls_number_reflns 6326
_refine_ls_number_restraints 112
_refine_ls_restrained_S_all 0.967
_refine_ls_R_factor_all 0.1136
_refine_ls_R_factor_gt 0.0522
_refine_ls_shift/su_max 0.033
_refine_ls_shift/su_mean 0.000
_refine_ls_structure_factor_coef Fsqd
_refine_ls_weighting_details 'w=1/[\s^2^(Fo^2^)+(0.0273P)^2^] where P=(Fo^2^+2Fc^2^)/3'
_refine_ls_weighting_scheme calc
_refine_ls_wR_factor_gt 0.0804
_refine_ls_wR_factor_ref 0.0914
_reflns_Friedel_coverage 0.000
_reflns_number_gt 3795
_reflns_number_total 6326
_reflns_threshold_expression 'I > 2\s(I)'
_cod_data_source_file d0dt02931a2.cif
_cod_data_source_block '[Au(a-scpdt)2]'
_cod_depositor_comments 'Adding full bibliography for 7705500--7705502.cif.'
_cod_original_sg_symbol_H-M 'C 2/c'
_cod_database_code 7705502
_shelx_shelxl_version_number 2014/7
_shelx_space_group_comment
;
The symmetry employed for this shelxl refinement is uniquely defined
by the following loop, which should always be used as a source of
symmetry information in preference to the above space-group names.
They are only intended as comments.
;
_shelx_estimated_absorpt_t_min 0.184
_shelx_estimated_absorpt_t_max 0.711

loop_
_space_group_symop_operation_xyz
'x, y, z'
'-x, y, -z+1/2'
'x+1/2, y+1/2, z'
'-x+1/2, y+1/2, -z+1/2'
'-x, -y, -z'
'x, -y, z-1/2'
'-x+1/2, -y+1/2, -z'
'x+1/2, -y+1/2, z-1/2'

loop_
_atom_site_label
_atom_site_type_symbol
_atom_site_fract_x
_atom_site_fract_y
_atom_site_fract_z
_atom_site_U_iso_or_equiv
_atom_site_adp_type
_atom_site_occupancy
_atom_site_site_symmetry_order
_atom_site_calc_flag
_atom_site_refinement_flags_posn
_atom_site_refinement_flags_adp
_atom_site_refinement_flags_occupancy
_atom_site_disorder_assembly
_atom_site_disorder_group
Au1 Au 0.46011(2) 0.92219(7) 0.50512(2) 0.02992(13) Uani 1 1 d . . . . .
S1 S 0.51014(10) 0.7550(4) 0.58714(12) 0.0374(8) Uani 1 1 d . . . . .
S2 S 0.46970(11) 1.2183(4) 0.55565(13) 0.0420(9) Uani 1 1 d . . . . .
S3 S 0.45069(10) 0.6257(4) 0.45462(12) 0.0357(8) Uani 1 1 d . . . . .
S4 S 0.40928(10) 1.0863(5) 0.42313(13) 0.0411(8) Uani 1 1 d . . . . .
C1 C 0.5229(3) 0.9481(17) 0.6362(5) 0.033(3) Uani 1 1 d . U . . .
C2 C 0.5060(4) 1.1377(17) 0.6229(5) 0.037(3) Uani 1 1 d . . . . .
C3A C 0.5566(11) 0.909(6) 0.6971(12) 0.033(3) Uani 0.547(4) 1 d . . P A 1
H3A1 H 0.5827 0.9088 0.7034 0.040 Uiso 0.547(4) 1 calc R U P A 1
H3A2 H 0.5529 0.7782 0.7100 0.040 Uiso 0.547(4) 1 calc R U P A 1
Se1A Se 0.52440(14) 1.3192(6) 0.68481(17) 0.0536(12) Uani 0.547(4) 1 d . . P A 1
Se1B Se 0.56292(15) 0.8833(7) 0.71402(13) 0.0514(13) Uani 0.453(4) 1 d . . P A 2
C3B C 0.5263(16) 1.275(7) 0.6749(19) 0.037(3) Uani 0.453(4) 1 d . . P A 2
H3B1 H 0.5063 1.3519 0.6757 0.044 Uiso 0.453(4) 1 calc R U P A 2
H3B2 H 0.5446 1.3716 0.6751 0.044 Uiso 0.453(4) 1 calc R U P A 2
C4 C 0.5516(5) 1.116(2) 0.7298(6) 0.0813(14) Uani 1 1 d . U . . .
H4A H 0.5385 1.0699 0.7469 0.098 Uiso 1 1 calc R U . A 1
H4B H 0.5784 1.1655 0.7600 0.098 Uiso 1 1 calc R U . A 1
C5 C 0.3940(4) 0.8909(17) 0.3748(5) 0.0352(17) Uani 1 1 d . U . . .
C6 C 0.4115(3) 0.7012(15) 0.3876(4) 0.0286(17) Uani 1 1 d D U . . .
Se2A Se 0.38950(8) 0.5076(4) 0.32688(10) 0.0490(8) Uani 0.633(4) 1 d . U P B 1
C7A C 0.3477(9) 0.921(4) 0.3057(11) 0.029(7) Uani 0.633(4) 1 d . U P B 1
H7A1 H 0.3239 0.9086 0.3054 0.035 Uiso 0.633(4) 1 calc R U P B 1
H7A2 H 0.3467 1.0472 0.2871 0.035 Uiso 0.633(4) 1 calc R U P B 1
Se2B Se 0.3524(2) 0.9491(10) 0.3003(3) 0.056(2) Uani 0.367(4) 1 d . . P B 2
C7B C 0.3833(12) 0.563(4) 0.3330(9) 0.056(2) Uani 0.367(4) 1 d D U P B 2
H7B1 H 0.3997 0.4751 0.3270 0.067 Uiso 0.367(4) 1 calc R U P B 2
H7B2 H 0.3664 0.4753 0.3381 0.067 Uiso 0.367(4) 1 calc R U P B 2
C8 C 0.3561(5) 0.709(2) 0.2804(6) 0.0813(14) Uani 1 1 d D U . . .
H8A H 0.3662 0.7566 0.2593 0.098 Uiso 1 1 calc R U . B 1
H8B H 0.3300 0.6454 0.2533 0.098 Uiso 1 1 calc R U . B 1
Au2 Au 0.31859(2) 0.90687(7) 0.64598(2) 0.03317(14) Uani 1 1 d . . . . .
S5 S 0.35553(10) 1.0735(5) 0.62008(14) 0.0412(8) Uani 1 1 d . . . . .
S6 S 0.35670(11) 0.6102(5) 0.66708(15) 0.0448(9) Uani 1 1 d . . . . .
S7 S 0.28114(10) 1.2062(5) 0.62560(14) 0.0398(8) Uani 1 1 d . . . . .
S8 S 0.28336(11) 0.7453(5) 0.67540(15) 0.0488(9) Uani 1 1 d . . . . .
C10 C 0.3900(4) 0.8812(18) 0.6346(5) 0.042(3) Uani 1 1 d D . . . .
Se3 Se 0.43309(10) 0.5148(4) 0.67030(14) 0.0559(9) Uani 0.613(4) 1 d . . P C 1
C11 C 0.4212(10) 0.920(6) 0.6247(18) 0.058(2) Uani 0.613(4) 1 d D U P C 1
H11A H 0.4352 1.0490 0.6419 0.069 Uiso 0.613(4) 1 calc R U P C 1
H11B H 0.4091 0.9246 0.5846 0.069 Uiso 0.613(4) 1 calc R U P C 1
C11A C 0.4253(16) 0.579(10) 0.662(3) 0.102(2) Uani 0.387(4) 1 d D U P C 2
H11C H 0.4147 0.4688 0.6345 0.122 Uiso 0.387(4) 1 calc R U P C 2
H11D H 0.4416 0.5168 0.6995 0.122 Uiso 0.387(4) 1 calc R U P C 2
Se3A Se 0.43132(17) 0.9533(9) 0.6264(3) 0.0554(16) Uani 0.387(4) 1 d . . P C 2
C12 C 0.4525(5) 0.722(3) 0.6549(8) 0.106(7) Uani 1 1 d . . . . .
H12A H 0.4773 0.7685 0.6896 0.127 Uiso 1 1 calc R U . C 1
H12B H 0.4593 0.6734 0.6299 0.127 Uiso 1 1 calc R U . C 1
C13 C 0.2517(4) 1.1337(19) 0.6469(5) 0.045(3) Uani 1 1 d . U . . .
C14 C 0.2521(4) 0.9450(18) 0.6681(5) 0.043(3) Uani 1 1 d . U . . .
Se4 Se 0.21588(11) 1.3283(4) 0.64583(16) 0.0635(10) Uani 0.667(4) 1 d . . P D 1
C15 C 0.2272(10) 0.927(5) 0.7009(14) 0.0769(19) Uani 0.667(4) 1 d . U P D 1
H15A H 0.2454 0.9415 0.7417 0.092 Uiso 0.667(4) 1 calc R U P D 1
H15B H 0.2112 0.8023 0.6908 0.092 Uiso 0.667(4) 1 calc R U P D 1
C15A C 0.222(2) 1.262(9) 0.647(3) 0.045(3) Uani 0.333(4) 1 d . . P D 2
H15C H 0.2013 1.3108 0.6093 0.054 Uiso 0.333(4) 1 calc R U P D 2
H15D H 0.2352 1.3818 0.6714 0.054 Uiso 0.333(4) 1 calc R U P D 2
Se4A Se 0.2169(2) 0.8973(11) 0.6855(3) 0.0769(19) Uani 0.333(4) 1 d . . P D 2
C16 C 0.2002(5) 1.128(2) 0.6707(7) 0.0769(19) Uani 1 1 d . U . . .
H16A H 0.1959 1.1914 0.6969 0.092 Uiso 1 1 calc R U . D 1
H16B H 0.1740 1.0810 0.6385 0.092 Uiso 1 1 calc R U . D 1
Au3 Au 0.2500 0.7500 0.5000 0.02946(17) Uani 1 2 d S . P . .
S9 S 0.21225(10) 1.0465(4) 0.48019(14) 0.0372(8) Uani 1 1 d . . . . .
S10 S 0.21340(10) 0.5873(5) 0.52691(13) 0.0390(8) Uani 1 1 d . . . . .
C17 C 0.1805(3) 0.9698(16) 0.4964(4) 0.0281(16) Uani 1 1 d . U . . .
C18 C 0.1806(4) 0.7798(18) 0.5169(5) 0.041(3) Uani 1 1 d . U . . .
Se5 Se 0.14127(14) 1.1629(4) 0.48738(19) 0.0516(11) Uani 0.538(4) 1 d . . P E 1
C19 C 0.1482(13) 0.757(6) 0.5269(18) 0.041(3) Uani 0.538(4) 1 d . . P E 1
H19A H 0.1605 0.7305 0.5666 0.050 Uiso 0.538(4) 1 calc R U P E 1
H19B H 0.1303 0.6434 0.5048 0.050 Uiso 0.538(4) 1 calc R U P E 1
C19A C 0.1427(13) 1.105(5) 0.4803(17) 0.0281(16) Uani 0.462(4) 1 d . U P E 2
H19C H 0.1233 1.1175 0.4396 0.034 Uiso 0.462(4) 1 calc R U P E 2
H19D H 0.1509 1.2418 0.4969 0.034 Uiso 0.462(4) 1 calc R U P E 2
Se5A Se 0.14377(16) 0.7169(7) 0.5334(2) 0.0498(13) Uani 0.462(4) 1 d . . P E 2
C20 C 0.1239(5) 0.966(2) 0.5084(7) 0.083(5) Uani 1 1 d . U . . .
H20A H 0.1240 1.0163 0.5397 0.099 Uiso 1 1 calc R U . E 1
H20B H 0.0961 0.9366 0.4773 0.099 Uiso 1 1 calc R U . E 1
C9 C 0.3910(4) 0.6938(17) 0.6555(5) 0.038(3) Uani 1 1 d D . . . .

loop_
_atom_site_aniso_label
_atom_site_aniso_U_11
_atom_site_aniso_U_22
_atom_site_aniso_U_33
_atom_site_aniso_U_23
_atom_site_aniso_U_13
_atom_site_aniso_U_12
Au1 0.0322(3) 0.0296(3) 0.0303(3) 0.0033(2) 0.0196(2) 0.0027(2)
S1 0.045(2) 0.0293(16) 0.0308(16) 0.0021(14) 0.0184(15) 0.0120(16)
S2 0.049(2) 0.0303(18) 0.0397(19) 0.0008(14) 0.0219(17) 0.0121(16)
S3 0.040(2) 0.0315(17) 0.0304(17) 0.0000(13) 0.0181(15) 0.0047(15)
S4 0.041(2) 0.0358(17) 0.0376(17) 0.0084(15) 0.0181(16) 0.0093(17)
C1 0.033(3) 0.033(3) 0.033(3) -0.0003(10) 0.0196(18) 0.0003(10)
C2 0.040(8) 0.041(7) 0.037(7) -0.006(5) 0.028(6) -0.010(6)
C3A 0.033(3) 0.033(3) 0.033(3) -0.0003(10) 0.0196(18) 0.0003(10)
Se1A 0.058(2) 0.0430(19) 0.042(2) -0.0111(13) 0.0196(16) 0.0083(16)
Se1B 0.054(3) 0.051(2) 0.030(2) -0.0006(19) 0.014(2) 0.0079(18)
C3B 0.040(8) 0.041(7) 0.037(7) -0.006(5) 0.028(6) -0.010(6)
C4 0.0813(14) 0.0813(14) 0.0813(14) 0.00000(7) 0.0477(8) 0.00000(7)
C5 0.0352(17) 0.0352(17) 0.0352(17) 0.00000(10) 0.0206(10) 0.00000(10)
C6 0.0286(17) 0.0286(17) 0.0286(17) 0.00000(10) 0.0168(10) 0.00000(10)
Se2A 0.0510(11) 0.0446(10) 0.0453(10) -0.0027(7) 0.0249(8) 0.0029(7)
C7A 0.029(7) 0.029(7) 0.029(7) 0.0002(10) 0.017(4) -0.0002(10)
Se2B 0.056(2) 0.056(2) 0.055(2) 0.0006(9) 0.0321(14) 0.0002(10)
C7B 0.056(2) 0.056(2) 0.055(2) 0.0006(9) 0.0321(14) 0.0002(10)
C8 0.0813(14) 0.0813(14) 0.0813(14) 0.00000(7) 0.0477(8) 0.00000(7)
Au2 0.0316(3) 0.0343(3) 0.0339(3) -0.0007(2) 0.0194(2) -0.0015(2)
S5 0.044(2) 0.0378(17) 0.055(2) 0.0095(16) 0.0361(18) 0.0064(18)
S6 0.052(2) 0.0332(18) 0.062(2) 0.0120(16) 0.041(2) 0.0068(17)
S7 0.039(2) 0.0352(18) 0.050(2) 0.0066(15) 0.0283(18) 0.0035(16)
S8 0.055(2) 0.0418(19) 0.066(2) 0.0065(18) 0.045(2) -0.0011(19)
C10 0.030(8) 0.041(8) 0.058(9) 0.013(6) 0.028(7) 0.012(6)
Se3 0.064(2) 0.0472(17) 0.078(2) 0.0199(13) 0.0535(17) 0.0202(13)
C11 0.058(2) 0.058(2) 0.058(2) 0.00000(10) 0.0339(12) 0.00000(10)
C11A 0.102(2) 0.102(2) 0.102(2) 0.00000(10) 0.0596(12) 0.00000(10)
Se3A 0.058(4) 0.050(3) 0.083(3) 0.005(2) 0.055(3) 0.006(2)
C12 0.083(14) 0.122(16) 0.145(19) 0.023(14) 0.085(14) 0.026(13)
C13 0.045(3) 0.045(3) 0.045(3) -0.0005(10) 0.027(2) -0.0001(10)
C14 0.043(3) 0.043(3) 0.043(3) 0.0003(10) 0.026(2) 0.0000(10)
Se4 0.071(2) 0.0531(18) 0.093(2) 0.0095(17) 0.0631(18) 0.0165(16)
C15 0.077(2) 0.078(2) 0.078(2) 0.0011(7) 0.0460(13) -0.0004(7)
C15A 0.045(3) 0.045(3) 0.045(3) -0.0005(10) 0.027(2) -0.0001(10)
Se4A 0.077(2) 0.078(2) 0.078(2) 0.0011(7) 0.0460(13) -0.0004(7)
C16 0.077(2) 0.078(2) 0.078(2) 0.0011(7) 0.0460(13) -0.0004(7)
Au3 0.0257(4) 0.0297(3) 0.0352(4) 0.0010(3) 0.0191(3) 0.0008(3)
S9 0.0357(19) 0.0290(17) 0.056(2) 0.0067(15) 0.0324(17) 0.0071(15)
S10 0.0369(19) 0.0360(17) 0.054(2) 0.0047(16) 0.0318(17) 0.0034(17)
C17 0.0281(16) 0.0281(17) 0.0281(16) 0.00000(10) 0.0165(10) 0.00000(10)
C18 0.041(3) 0.041(3) 0.041(3) 0.0001(10) 0.024(2) -0.0001(10)
Se5 0.061(2) 0.0353(19) 0.085(3) 0.0050(16) 0.0579(19) 0.0095(17)
C19 0.041(3) 0.041(3) 0.041(3) 0.0001(10) 0.024(2) -0.0001(10)
C19A 0.0281(16) 0.0281(17) 0.0281(16) 0.00000(10) 0.0165(10) 0.00000(10)
Se5A 0.052(2) 0.048(3) 0.074(3) 0.0153(18) 0.051(2) 0.0075(19)
C20 0.083(5) 0.083(5) 0.083(5) -0.0003(10) 0.049(3) 0.0005(10)
C9 0.043(8) 0.030(7) 0.050(8) 0.001(6) 0.033(7) 0.009(6)

loop_
_atom_type_symbol
_atom_type_description
_atom_type_scat_dispersion_real
_atom_type_scat_dispersion_imag
_atom_type_scat_source
C C 0.0033 0.0016 'International Tables Vol C Tables 4.2.6.8 and 6.1.1.4'
H H 0.0000 0.0000 'International Tables Vol C Tables 4.2.6.8 and 6.1.1.4'
S S 0.1246 0.1234 'International Tables Vol C Tables 4.2.6.8 and 6.1.1.4'
Se Se -0.0929 2.2259 'International Tables Vol C Tables 4.2.6.8 and 6.1.1.4'
Au Au -2.0133 8.8022 'International Tables Vol C Tables 4.2.6.8 and 6.1.1.4'

loop_
_geom_angle_atom_site_label_1
_geom_angle_atom_site_label_2
_geom_angle_atom_site_label_3
_geom_angle
_geom_angle_site_symmetry_1
_geom_angle_site_symmetry_3
_geom_angle_publ_flag
S2 Au1 S3 179.84(12) . . ?
S2 Au1 S4 89.67(11) . . ?
S3 Au1 S4 90.42(11) . . ?
S2 Au1 S1 90.55(11) . . ?
S3 Au1 S1 89.36(10) . . ?
S4 Au1 S1 179.05(13) . . ?
C1 S1 Au1 100.0(4) . . ?
C2 S2 Au1 100.9(4) . . ?
C6 S3 Au1 100.8(4) . . ?
C5 S4 Au1 100.8(4) . . ?
C2 C1 C3A 117.0(18) . . ?
C2 C1 S1 124.2(9) . . ?
C3A C1 S1 118.7(17) . . ?
C2 C1 Se1B 118.6(9) . . ?
S1 C1 Se1B 117.2(6) . . ?
C1 C2 C3B 111(2) . . ?
C1 C2 S2 124.2(9) . . ?
C3B C2 S2 125(2) . . ?
C1 C2 Se1A 115.9(9) . . ?
S2 C2 Se1A 119.9(7) . . ?
C1 C3A C4 102(2) . . ?
C1 C3A H3A1 111.4 . . ?
C4 C3A H3A1 111.4 . . ?
C1 C3A H3A2 111.4 . . ?
C4 C3A H3A2 111.4 . . ?
H3A1 C3A H3A2 109.3 . . ?
C4 Se1A C2 88.6(6) . . ?
C4 Se1B C1 87.2(6) . . ?
C2 C3B C4 106(3) . . ?
C2 C3B H3B1 110.6 . . ?
C4 C3B H3B1 110.6 . . ?
C2 C3B H3B2 110.6 . . ?
C4 C3B H3B2 110.6 . . ?
H3B1 C3B H3B2 108.7 . . ?
C3B C4 Se1B 113.3(16) . . ?
Se1A C4 C3A 113.7(13) . . ?
Se1A C4 H4A 108.8 . . ?
C3A C4 H4A 108.8 . . ?
Se1A C4 H4B 108.8 . . ?
C3A C4 H4B 108.8 . . ?
H4A C4 H4B 107.7 . . ?
C6 C5 S4 124.1(9) . . ?
C6 C5 C7A 116.4(12) . . ?
S4 C5 C7A 118.9(11) . . ?
C6 C5 Se2B 118.6(9) . . ?
S4 C5 Se2B 117.2(7) . . ?
C5 C6 C7B 106.1(14) . . ?
C5 C6 S3 123.9(9) . . ?
C7B C6 S3 128.9(11) . . ?
C5 C6 Se2A 116.8(8) . . ?
S3 C6 Se2A 119.2(6) . . ?
C8 Se2A C6 87.8(6) . . ?
C8 C7A C5 93.2(15) . . ?
C8 C7A H7A1 113.1 . . ?
C5 C7A H7A1 113.1 . . ?
C8 C7A H7A2 113.1 . . ?
C5 C7A H7A2 113.1 . . ?
H7A1 C7A H7A2 110.5 . . ?
C8 Se2B C5 90.7(7) . . ?
C8 C7B C6 108.9(17) . . ?
C8 C7B H7B1 109.9 . . ?
C6 C7B H7B1 109.9 . . ?
C8 C7B H7B2 109.9 . . ?
C6 C7B H7B2 109.9 . . ?
H7B1 C7B H7B2 108.3 . . ?
C7B C8 Se2B 111.5(14) . . ?
C7A C8 Se2A 121.1(13) . . ?
C7A C8 H8A 107.0 . . ?
Se2A C8 H8A 107.0 . . ?
C7A C8 H8B 107.0 . . ?
Se2A C8 H8B 107.0 . . ?
H8A C8 H8B 106.8 . . ?
S5 Au2 S6 90.42(12) . . ?
S5 Au2 S8 177.77(12) . . ?
S6 Au2 S8 89.68(12) . . ?
S5 Au2 S7 89.19(11) . . ?
S6 Au2 S7 179.31(14) . . ?
S8 Au2 S7 90.69(12) . . ?
C10 S5 Au2 100.3(4) . . ?
C9 S6 Au2 100.7(4) . . ?
C13 S7 Au2 100.2(4) . . ?
C14 S8 Au2 101.0(4) . . ?
C9 C10 C11 116(2) . . ?
C9 C10 S5 124.1(11) . . ?
C11 C10 S5 120.0(19) . . ?
C9 C10 Se3A 119.0(10) . . ?
S5 C10 Se3A 116.6(7) . . ?
C12 Se3 C9 87.8(7) . . ?
C10 C11 C12 105(2) . . ?
C10 C11 H11A 110.8 . . ?
C12 C11 H11A 110.8 . . ?
C10 C11 H11B 110.8 . . ?
C12 C11 H11B 110.8 . . ?
H11A C11 H11B 108.9 . . ?
C9 C11A C12 112(4) . . ?
C9 C11A H11C 109.1 . . ?
C12 C11A H11C 109.1 . . ?
C9 C11A H11D 109.1 . . ?
C12 C11A H11D 109.1 . . ?
H11C C11A H11D 107.9 . . ?
C12 Se3A C10 87.5(7) . . ?
C11A C12 Se3A 113.2(18) . . ?
C11 C12 Se3 113.8(13) . . ?
C11 C12 H12A 108.8 . . ?
Se3 C12 H12A 108.8 . . ?
C11 C12 H12B 108.8 . . ?
Se3 C12 H12B 108.8 . . ?
H12A C12 H12B 107.7 . . ?
C14 C13 C15A 107(3) . . ?
C14 C13 S7 125.9(11) . . ?
C15A C13 S7 127(3) . . ?
C14 C13 Se4 113.6(10) . . ?
S7 C13 Se4 120.4(7) . . ?
C13 C14 C15 116.6(14) . . ?
C13 C14 S8 122.1(11) . . ?
C15 C14 S8 120.1(12) . . ?
C13 C14 Se4A 118.7(10) . . ?
S8 C14 Se4A 119.1(7) . . ?
C16 Se4 C13 88.2(6) . . ?
C14 C15 C16 94.5(18) . . ?
C14 C15 H15A 112.8 . . ?
C16 C15 H15A 112.8 . . ?
C14 C15 H15B 112.8 . . ?
C16 C15 H15B 112.8 . . ?
H15A C15 H15B 110.3 . . ?
C13 C15A C16 111(4) . . ?
C13 C15A H15C 109.5 . . ?
C16 C15A H15C 109.5 . . ?
C13 C15A H15D 109.5 . . ?
C16 C15A H15D 109.5 . . ?
H15C C15A H15D 108.1 . . ?
C16 Se4A C14 92.8(8) . . ?
C15A C16 Se4A 111(2) . . ?
C15 C16 Se4 121.5(16) . . ?
C15 C16 H16A 106.9 . . ?
Se4 C16 H16A 106.9 . . ?
C15 C16 H16B 106.9 . . ?
Se4 C16 H16B 106.9 . . ?
H16A C16 H16B 106.7 . . ?
S10 Au3 S10 180.00(10) 7_566 . ?
S10 Au3 S9 90.38(11) 7_566 . ?
S10 Au3 S9 89.62(11) . . ?
S10 Au3 S9 89.62(11) 7_566 7_566 ?
S10 Au3 S9 90.38(11) . 7_566 ?
S9 Au3 S9 180.0 . 7_566 ?
C17 S9 Au3 101.2(4) . . ?
C18 S10 Au3 101.9(5) . . ?
C18 C17 C19A 112.3(18) . . ?
C18 C17 S9 125.4(10) . . ?
C19A C17 S9 121.8(17) . . ?
C18 C17 Se5 115.7(9) . . ?
S9 C17 Se5 118.9(6) . . ?
C17 C18 C19 112.9(18) . . ?
C17 C18 S10 121.8(10) . . ?
C19 C18 S10 125.2(17) . . ?
C17 C18 Se5A 120.7(10) . . ?
S10 C18 Se5A 117.4(7) . . ?
C20 Se5 C17 87.4(6) . . ?
C18 C19 C20 107(2) . . ?
C18 C19 H19A 110.3 . . ?
C20 C19 H19A 110.3 . . ?
C18 C19 H19B 110.3 . . ?
C20 C19 H19B 110.3 . . ?
H19A C19 H19B 108.5 . . ?
C17 C19A C20 102(2) . . ?
C17 C19A H19C 111.4 . . ?
C20 C19A H19C 111.4 . . ?
C17 C19A H19D 111.4 . . ?
C20 C19A H19D 111.4 . . ?
H19C C19A H19D 109.3 . . ?
C20 Se5A C18 86.4(7) . . ?
C19 C20 Se5 116.6(17) . . ?
C19A C20 Se5A 117.6(17) . . ?
C19 C20 H20A 108.2 . . ?
Se5 C20 H20A 108.2 . . ?
C19 C20 H20B 108.2 . . ?
Se5 C20 H20B 108.2 . . ?
H20A C20 H20B 107.3 . . ?
C10 C9 C11A 106(3) . . ?
C10 C9 S6 124.3(10) . . ?
C11A C9 S6 129(3) . . ?
C10 C9 Se3 115.8(10) . . ?
S6 C9 Se3 119.9(6) . . ?

loop_
_geom_bond_atom_site_label_1
_geom_bond_atom_site_label_2
_geom_bond_distance
_geom_bond_site_symmetry_2
_geom_bond_publ_flag
Au1 S2 2.304(3) . ?
Au1 S3 2.308(3) . ?
Au1 S4 2.309(3) . ?
Au1 S1 2.309(3) . ?
S1 C1 1.732(11) . ?
S2 C2 1.705(12) . ?
S3 C6 1.719(11) . ?
S4 C5 1.715(11) . ?
C1 C2 1.346(15) . ?
C1 C3A 1.50(3) . ?
C1 Se1B 1.911(11) . ?
C2 C3B 1.52(4) . ?
C2 Se1A 1.901(12) . ?
C3A C4 1.73(4) . ?
C3A H3A1 0.9700 . ?
C3A H3A2 0.9700 . ?
Se1A C4 1.723(15) . ?
Se1B C4 1.715(16) . ?
C3B C4 1.66(5) . ?
C3B H3B1 0.9700 . ?
C3B H3B2 0.9700 . ?
C4 H4A 0.9700 . ?
C4 H4B 0.9700 . ?
C5 C6 1.357(14) . ?
C5 C7A 1.79(3) . ?
C5 Se2B 1.849(13) . ?
C6 C7B 1.583(19) . ?
C6 Se2A 1.908(11) . ?
Se2A C8 1.795(15) . ?
C7A C8 1.68(3) . ?
C7A H7A1 0.9700 . ?
C7A H7A2 0.9700 . ?
Se2B C8 1.694(16) . ?
C7B C8 1.575(19) . ?
C7B H7B1 0.9700 . ?
C7B H7B2 0.9700 . ?
C8 H8A 0.9700 . ?
C8 H8B 0.9700 . ?
Au2 S5 2.310(3) . ?
Au2 S6 2.313(3) . ?
Au2 S8 2.311(3) . ?
Au2 S7 2.316(3) . ?
S5 C10 1.733(12) . ?
S6 C9 1.710(13) . ?
S7 C13 1.709(14) . ?
S8 C14 1.737(13) . ?
C10 C9 1.345(15) . ?
C10 C11 1.479(18) . ?
C10 Se3A 1.894(14) . ?
Se3 C12 1.74(2) . ?
Se3 C9 1.897(13) . ?
C11 C12 1.65(4) . ?
C11 H11A 0.9700 . ?
C11 H11B 0.9700 . ?
C11A C9 1.49(2) . ?
C11A C12 1.55(6) . ?
C11A H11C 0.9700 . ?
C11A H11D 0.9700 . ?
Se3A C12 1.684(19) . ?
C12 H12A 0.9700 . ?
C12 H12B 0.9700 . ?
C13 C14 1.363(16) . ?
C13 C15A 1.48(6) . ?
C13 Se4 1.914(14) . ?
C14 C15 1.76(4) . ?
C14 Se4A 1.806(15) . ?
Se4 C16 1.775(16) . ?
C15 C16 1.59(3) . ?
C15 H15A 0.9700 . ?
C15 H15B 0.9700 . ?
C15A C16 1.64(7) . ?
C15A H15C 0.9700 . ?
C15A H15D 0.9700 . ?
Se4A C16 1.591(16) . ?
C16 H16A 0.9700 . ?
C16 H16B 0.9700 . ?
Au3 S10 2.308(3) 7_566 ?
Au3 S10 2.308(3) . ?
Au3 S9 2.309(3) . ?
Au3 S9 2.309(3) 7_566 ?
S9 C17 1.693(12) . ?
S10 C18 1.721(13) . ?
C17 C18 1.364(15) . ?
C17 C19A 1.58(4) . ?
C17 Se5 1.922(12) . ?
C18 C19 1.52(4) . ?
C18 Se5A 1.872(14) . ?
Se5 C20 1.733(16) . ?
C19 C20 1.57(4) . ?
C19 H19A 0.9700 . ?
C19 H19B 0.9700 . ?
C19A C20 1.67(4) . ?
C19A H19C 0.9700 . ?
C19A H19D 0.9700 . ?
Se5A C20 1.756(16) . ?
C20 H20A 0.9700 . ?
C20 H20B 0.9700 . ?
